data_1000377
loop_
_publ_author_name
'Loiseau, T'
'Ferey, G'

_publ_section_title
;
Crystal structure of (N H4) (Ga2 (P O4)2(O H)(H2 O)),(H2 O), isotypic
with ALPO4-15
;
_journal_coden_ASTM EJSCE5
_journal_name_full
;
European Journal of Solid State Inorganic Chemistry
;
_journal_page_first 575
_journal_page_last 581
_journal_volume 31
_journal_year 1994
_chemical_formula_structural '(N H4) (Ga2 (P O4)2 (O H) (H2 O)) (H2 O)'
_chemical_formula_sum 'Ga2 H9 N O11 P2'
_chemical_name_systematic
;
Ammonium aquahydroxobis(phosphato)digallate hydrate
;
_space_group_IT_number 14
_symmetry_cell_setting monoclinic
_symmetry_Int_Tables_number 14
_symmetry_space_group_name_Hall '-P 2yn'
_symmetry_space_group_name_H-M 'P 1 21/n 1'
_cell_angle_alpha 90
_cell_angle_beta 102.78(2)
_cell_angle_gamma 90
_cell_formula_units_Z 4
_cell_length_a 9.689(1)
_cell_length_b 9.703(1)
_cell_length_c 9.788(1)
_cell_volume 897.4
_refine_ls_R_factor_all 0.025
_cod_original_formula_sum 'H9 Ga2 N O11 P2'
_cod_database_code 1000377

loop_
_symmetry_equiv_pos_as_xyz
x,y,z
1/2+x,1/2-y,1/2+z
-x,-y,-z
1/2-x,1/2+y,1/2-z

loop_
_atom_site_label
_atom_site_type_symbol
_atom_site_symmetry_multiplicity
_atom_site_Wyckoff_symbol
_atom_site_fract_x
_atom_site_fract_y
_atom_site_fract_z
_atom_site_occupancy
_atom_site_attached_hydrogens
_atom_site_calc_flag
Ga1 Ga3+ 4 e 0.1031(1) 0.7699(1) 0.8152(1) 1. 0 d
Ga2 Ga3+ 4 e 0.1151(1) 0.5419(1) 0.1312(1) 1. 0 d
P1 P5+ 4 e 0.2065(1) 0.3137(1) 0.3666(1) 1. 0 d
P2 P5+ 4 e 0.2017(1) 0.4680(1) 0.8510(1) 1. 0 d
O1 O2- 4 e 0.0506(2) 0.2702(2) 0.3393(2) 1. 0 d
O2 O2- 4 e 0.2591(2) 0.3286(2) 0.5251(2) 1. 0 d
O3 O2- 4 e 0.2201(2) 0.4558(2) 0.2979(2) 1. 0 d
O4 O2- 4 e 0.2952(2) 0.2108(2) 0.3029(2) 1. 0 d
O5 O2- 4 e 0.7378(2) 0.0175(2) 0.5133(2) 1. 0 d
O6 O2- 4 e 0.7124(2) 0.8891(2) 0.2847(2) 1. 0 d
O7 O2- 4 e 0.5502(2) 0.0897(2) 0.2999(2) 1. 0 d
O8 O2- 4 e 0.8113(2) 0.1276(2) 0.3143(2) 1. 0 d
O9 O2- 4 e 0.1797(3) 0.1447(3) 0.9618(3) 1. 0 d
O10 O2- 4 e 0.4988(2) 0.1403(2) 0.5576(2) 1. 2 d
O11 O2- 4 e 0.0036(2) 0.0610(2) 0.1495(2) 1. 2 d
N1 N3- 4 e 0.9874(3) 0.1895(3) 0.6032(3) 1. 0 d
H1 H1+ 4 e 0.5868(62) 0.1857(59) 0.5630(61) 1. 0 d
H2 H1+ 4 e 0.6004(64) 0.4256(61) 0.7063(63) 1. 0 d
H3 H1+ 4 e 0.4367(68) 0.5089(69) 0.6034(66) 1. 0 d
H4 H1+ 4 e 0.4423(67) 0.6730(63) 0.5669(66) 1. 0 d
H5 H1+ 4 e 0.2662(62) 0.6336(62) 0.6183(67) 1. 0 d
H6 H1+ 4 e 0.5740(66) 0.3609(65) 0.1561(67) 1. 0 d
H7 H1+ 4 e 0.9213(65) 0.1297(60) 0.6137(66) 1. 0 d
H8 H1+ 4 e 0.4736(65) 0.2412(67) 0.1557(69) 1. 0 d
H9 H1+ 4 e 0.4907(64) 0.2643(66) 0.0485(68) 1. 0 d

loop_
_atom_type_symbol
_atom_type_oxidation_number
Ga3+ 3.000
P5+ 5.000
O2- -2.000
N3- -3.000
H1+ 1.000
